data_7021069
loop_
_publ_author_name
'Esteves, Catarina V.'
'Lima, Lu\'is M P'
'Mateus, Pedro'
'Delgado, Rita'
'Brand\~ao, Paula'
'F\'elix, V\'itor'

_publ_section_title
;
 Cyclen derivatives with two trans-methylnitrophenolic pendant arms: a
 structural study of their copper(ii) and zinc(ii) complexes.
;
_journal_issue 17
_journal_name_full 'Dalton transactions (Cambridge, England : 2003)'
_journal_page_first 6149
_journal_page_last 6160
_journal_paper_doi 10.1039/c2dt32363j
_journal_volume 42
_journal_year 2013
_chemical_formula_sum 'C22 H36 Cl2 N6 O16'
_chemical_formula_weight 711.47
_chemical_name_systematic
;
?
;
_space_group_IT_number 2
_symmetry_cell_setting triclinic
_symmetry_space_group_name_Hall '-P 1'
_symmetry_space_group_name_H-M 'P -1'
_atom_sites_solution_hydrogens geom
_atom_sites_solution_primary direct
_atom_sites_solution_secondary difmap
_audit_creation_method SHELXL-97
_cell_angle_alpha 100.664(3)
_cell_angle_beta 99.990(3)
_cell_angle_gamma 100.033(2)
_cell_formula_units_Z 2
_cell_length_a 8.6397(3)
_cell_length_b 9.7922(4)
_cell_length_c 18.6551(9)
_cell_measurement_reflns_used 485
_cell_measurement_temperature 150(2)
_cell_measurement_theta_max 30.03
_cell_measurement_theta_min 3.52
_cell_volume 1492.37(11)
_computing_cell_refinement 'Bruker Smart'
_computing_data_collection 'Bruker Smart'
_computing_data_reduction 'Bruker Saint'
_computing_molecular_graphics 'Platon (Speck, 2008)'
_computing_publication_material 'SHELXL-97 (Sheldrick, 1997)'
_computing_structure_refinement 'SHELXL-97 (Sheldrick, 1997)'
_computing_structure_solution 'SHELXS-97 (Sheldrick, 1990)'
_diffrn_ambient_temperature 150(2)
_diffrn_measured_fraction_theta_full 0.984
_diffrn_measured_fraction_theta_max 0.984
_diffrn_measurement_device_type CCD
_diffrn_measurement_method 'omega and phi scans'
_diffrn_radiation_monochromator graphite
_diffrn_radiation_source 'fine-focus sealed tube'
_diffrn_radiation_type MoK\a
_diffrn_radiation_wavelength 0.71073
_diffrn_reflns_av_R_equivalents 0.0215
_diffrn_reflns_av_sigmaI/netI 0.0287
_diffrn_reflns_limit_h_max 12
_diffrn_reflns_limit_h_min -12
_diffrn_reflns_limit_k_max 13
_diffrn_reflns_limit_k_min -12
_diffrn_reflns_limit_l_max 22
_diffrn_reflns_limit_l_min -26
_diffrn_reflns_number 23591
_diffrn_reflns_theta_full 30.53
_diffrn_reflns_theta_max 30.53
_diffrn_reflns_theta_min 1.14
_diffrn_standards_interval_count 0.5
_diffrn_standards_interval_time 60
_exptl_absorpt_coefficient_mu 0.304
_exptl_absorpt_correction_T_max 0.9939
_exptl_absorpt_correction_T_min 0.9197
_exptl_absorpt_correction_type multi-scan
_exptl_crystal_colour colourless
_exptl_crystal_density_diffrn 1.583
_exptl_crystal_density_method 'not measured'
_exptl_crystal_description plate
_exptl_crystal_F_000 744
_exptl_crystal_size_max 0.28
_exptl_crystal_size_mid 0.18
_exptl_crystal_size_min 0.02
_refine_diff_density_max 0.594
_refine_diff_density_min -0.466
_refine_diff_density_rms 0.110
_refine_ls_extinction_method none
_refine_ls_goodness_of_fit_ref 1.106
_refine_ls_hydrogen_treatment mixed
_refine_ls_matrix_type full
_refine_ls_number_parameters 480
_refine_ls_number_reflns 8974
_refine_ls_number_restraints 5
_refine_ls_restrained_S_all 1.106
_refine_ls_R_factor_all 0.0702
_refine_ls_R_factor_gt 0.0505
_refine_ls_shift/su_max 0.001
_refine_ls_shift/su_mean 0.000
_refine_ls_structure_factor_coef Fsqd
_refine_ls_weighting_details 'w=1/[\s^2^(Fo^2^)+(0.1120P)^2^+0.3497P] where P=(Fo^2^+2Fc^2^)/3'
_refine_ls_weighting_scheme calc
_refine_ls_wR_factor_gt 0.1532
_refine_ls_wR_factor_ref 0.1864
_reflns_number_gt 6963
_reflns_number_total 8974
_reflns_threshold_expression >2sigma(I)
_cod_data_source_file c2dt32363j.txt
_cod_data_source_block do2nph
_cod_depositor_comments
;
The following automatic conversions were performed:

'_symmetry_cell_setting' value 'Triclinic' changed to 'triclinic'
according to /home/saulius/struct/CIF-dictionaries/cif_core.dic
dictionary named 'cif_core.dic' version 2.4.2 from 2011-04-26.

Automatic conversion script
Id: cif_fix_values 1891 2012-01-12 08:04:46Z andrius 

The following automatic conversions were performed:

'_refine_ls_weighting_scheme' value 'calc
w=1/[\s^2^(Fo^2^)+(0.1120P)^2^+0.3497P] where P=(Fo^2^+2Fc^2^)/3' was
changed to 'calc'. New tag '_refine_ls_weighting_details' was
created. The value of the new tag was set to
'w=1/[\s^2^(Fo^2^)+(0.1120P)^2^+0.3497P] where P=(Fo^2^+2Fc^2^)/3'.

Automatic conversion script
Id: cif_fix_values 3143 2015-03-26 13:38:13Z robertas 
;
_cod_original_sg_symbol_H-M P-1
_cod_database_code 7021069

loop_
_symmetry_equiv_pos_as_xyz
'x, y, z'
'-x, -y, -z'

loop_
_atom_site_label
_atom_site_type_symbol
_atom_site_fract_x
_atom_site_fract_y
_atom_site_fract_z
_atom_site_U_iso_or_equiv
_atom_site_adp_type
_atom_site_occupancy
_atom_site_calc_flag
_atom_site_refinement_flags
_atom_site_disorder_assembly
_atom_site_disorder_group
Cl10 Cl 0.84513(5) 0.12219(5) 0.43021(2) 0.02715(12) Uani 1 d . . .
O101 O 0.8782(2) -0.0069(2) 0.39357(11) 0.0510(4) Uani 1 d . . .
O102 O 0.69152(19) 0.13649(16) 0.39072(10) 0.0440(4) Uani 1 d . . .
O103 O 0.8311(3) 0.1147(2) 0.50476(9) 0.0539(5) Uani 1 d . . .
O104 O 0.9656(2) 0.2420(2) 0.43131(13) 0.0649(6) Uani 1 d . . .
O201 O 0.1704(2) 0.5460(3) 0.05812(10) 0.0618(6) Uani 0.462(4) d P A 1
O202 O 0.3838(2) 0.4343(2) 0.07377(16) 0.0740(7) Uani 0.462(4) d P A 1
O203 O 0.2689(4) 0.5586(4) 0.17988(18) 0.0436(10) Uani 0.462(4) d P A 1
O204 O 0.4501(5) 0.6857(5) 0.1251(3) 0.0609(13) Uani 0.462(4) d P A 1
Cl20 Cl 0.32036(12) 0.56531(11) 0.11078(12) 0.0270(4) Uani 0.462(4) d P A 1
O205 O 0.1704(2) 0.5460(3) 0.05812(10) 0.0618(6) Uani 0.538(4) d P A 2
O206 O 0.3838(2) 0.4343(2) 0.07377(16) 0.0740(7) Uani 0.538(4) d P A 2
O207 O 0.3907(4) 0.6507(3) 0.02925(19) 0.0448(8) Uani 0.538(4) d P A 2
O208 O 0.3974(5) 0.6289(4) 0.15215(17) 0.0470(9) Uani 0.538(4) d P A 2
Cl21 Cl 0.33304(12) 0.56007(10) 0.07493(10) 0.0272(3) Uani 0.538(4) d P A 2
N1 N 0.84073(18) 0.49849(15) 0.31859(8) 0.0222(3) Uani 1 d . . .
C2 C 0.8550(2) 0.37556(18) 0.26342(11) 0.0284(4) Uani 1 d . . .
H2A H 0.8513 0.2917 0.2862 0.034 Uiso 1 calc R . .
H2B H 0.9601 0.3960 0.2489 0.034 Uiso 1 calc R . .
C3 C 0.7207(2) 0.3420(2) 0.19436(11) 0.0316(4) Uani 1 d . . .
H3A H 0.7424 0.2690 0.1552 0.038 Uiso 1 calc R . .
H3B H 0.6175 0.3032 0.2068 0.038 Uiso 1 calc R . .
N4 N 0.7081(2) 0.47326(19) 0.16554(9) 0.0306(4) Uani 1 d . . .
H4A H 0.612(3) 0.461(3) 0.1329(15) 0.038(6) Uiso 1 d . . .
H4B H 0.709(4) 0.540(3) 0.2012(17) 0.052(8) Uiso 1 d . . .
C5 C 0.8380(3) 0.5174(3) 0.12560(12) 0.0440(6) Uani 1 d . . .
H5A H 0.8206 0.4498 0.0769 0.053 Uiso 1 calc R . .
H5B H 0.9440 0.5160 0.1556 0.053 Uiso 1 calc R . .
C6 C 0.8364(3) 0.6654(3) 0.11328(12) 0.0442(6) Uani 1 d . . .
H6A H 0.9121 0.6892 0.0810 0.053 Uiso 1 calc R . .
H6B H 0.7273 0.6685 0.0874 0.053 Uiso 1 calc R . .
N7 N 0.8829(2) 0.7710(2) 0.18484(10) 0.0374(4) Uani 1 d . . .
C8 C 1.0588(3) 0.8109(3) 0.21118(13) 0.0431(6) Uani 1 d . . .
H8A H 1.1044 0.8791 0.1833 0.052 Uiso 1 calc R . .
H8B H 1.1045 0.7252 0.2009 0.052 Uiso 1 calc R . .
C9 C 1.1064(3) 0.8774(2) 0.29367(13) 0.0352(4) Uani 1 d . . .
H9A H 1.2248 0.8953 0.3102 0.042 Uiso 1 calc R . .
H9B H 1.0733 0.9698 0.3033 0.042 Uiso 1 calc R . .
N10 N 1.0285(2) 0.78137(16) 0.33702(9) 0.0235(3) Uani 1 d . . .
H1A H 1.025(3) 0.831(3) 0.3780(16) 0.040(7) Uiso 1 d . . .
H1B H 0.935(3) 0.753(3) 0.3154(15) 0.034(6) Uiso 1 d . . .
C11 C 1.1050(2) 0.65973(19) 0.34777(10) 0.0255(3) Uani 1 d . . .
H11A H 1.2080 0.6941 0.3849 0.031 Uiso 1 calc R . .
H11B H 1.1278 0.6133 0.3000 0.031 Uiso 1 calc R . .
C12 C 0.9918(2) 0.55418(19) 0.37485(10) 0.0262(3) Uani 1 d . . .
H12A H 1.0433 0.4747 0.3843 0.031 Uiso 1 calc R . .
H12B H 0.9685 0.6013 0.4223 0.031 Uiso 1 calc R . .
C13 C 0.7021(2) 0.45908(18) 0.35279(10) 0.0261(3) Uani 1 d . . .
H13A H 0.7241 0.3874 0.3821 0.031 Uiso 1 calc R . .
H13B H 0.6059 0.4145 0.3126 0.031 Uiso 1 calc R . .
C14 C 0.6661(2) 0.58300(18) 0.40279(9) 0.0230(3) Uani 1 d . . .
C15 C 0.6801(2) 0.5876(2) 0.47820(10) 0.0262(3) Uani 1 d . . .
H15 H 0.7180 0.5147 0.4988 0.031 Uiso 1 calc R . .
C16 C 0.6391(2) 0.6982(2) 0.52393(10) 0.0275(4) Uani 1 d . . .
C17 C 0.5789(2) 0.8042(2) 0.49591(11) 0.0298(4) Uani 1 d . . .
H17 H 0.5495 0.8782 0.5279 0.036 Uiso 1 calc R . .
C18 C 0.5625(2) 0.8001(2) 0.42060(10) 0.0277(4) Uani 1 d . . .
H18 H 0.5197 0.8710 0.4002 0.033 Uiso 1 calc R . .
C19 C 0.6085(2) 0.69207(18) 0.37409(9) 0.0231(3) Uani 1 d . . .
N20 N 0.65922(19) 0.7018(2) 0.60292(9) 0.0354(4) Uani 1 d . . .
O21 O 0.6922(2) 0.5951(2) 0.62462(8) 0.0438(4) Uani 1 d . . .
O22 O 0.6422(2) 0.8070(2) 0.64506(9) 0.0527(5) Uani 1 d . . .
O23 O 0.59822(18) 0.68565(15) 0.30021(7) 0.0304(3) Uani 1 d D . .
H23 H 0.561(3) 0.7599(19) 0.2884(14) 0.036 Uiso 1 d D . .
C24 C 0.8067(3) 0.8948(3) 0.18131(13) 0.0398(5) Uani 1 d . . .
H24A H 0.8432 0.9625 0.2304 0.048 Uiso 1 calc R . .
H24B H 0.6889 0.8610 0.1737 0.048 Uiso 1 calc R . .
C25 C 0.8387(2) 0.9754(2) 0.12147(11) 0.0302(4) Uani 1 d . . .
C26 C 0.7333(2) 0.9400(2) 0.05289(12) 0.0300(4) Uani 1 d . . .
H26 H 0.6443 0.8619 0.0423 0.036 Uiso 1 calc R . .
C27 C 0.7569(2) 1.0186(2) -0.00087(10) 0.0263(3) Uani 1 d . . .
C28 C 0.8834(2) 1.1335(2) 0.01214(10) 0.0269(4) Uani 1 d . . .
H28 H 0.8965 1.1868 -0.0249 0.032 Uiso 1 calc R . .
C29 C 0.9906(2) 1.1696(2) 0.08003(10) 0.0286(4) Uani 1 d . . .
H29 H 1.0795 1.2477 0.0899 0.034 Uiso 1 calc R . .
C30 C 0.9687(2) 1.0913(2) 0.13459(10) 0.0299(4) Uani 1 d . . .
N31 N 0.6432(2) 0.9795(2) -0.07240(10) 0.0356(4) Uani 1 d . . .
O32 O 0.5264(2) 0.8841(2) -0.08171(11) 0.0535(5) Uani 1 d . . .
O33 O 0.6700(2) 1.0465(2) -0.12061(9) 0.0537(5) Uani 1 d . . .
O34 O 1.0687(2) 1.1273(2) 0.20250(8) 0.0445(4) Uani 1 d D . .
H34 H 1.158(2) 1.189(3) 0.2048(17) 0.053 Uiso 1 d D . .
O100 O 0.48975(17) 0.91563(16) 0.26883(7) 0.0308(3) Uani 1 d D . .
H101 H 0.456(3) 0.937(2) 0.2262(10) 0.037 Uiso 1 d D . .
H102 H 0.550(3) 0.994(2) 0.2931(12) 0.037 Uiso 1 d D . .
O200 O 1.3241(4) 1.3053(5) 0.22122(19) 0.0551(10) Uani 0.50 d P . .
O300 O 0.7323(6) 0.5920(4) 0.77508(18) 0.0601(11) Uani 0.50 d P . .

loop_
_atom_site_aniso_label
_atom_site_aniso_U_11
_atom_site_aniso_U_22
_atom_site_aniso_U_33
_atom_site_aniso_U_23
_atom_site_aniso_U_13
_atom_site_aniso_U_12
Cl10 0.0263(2) 0.0257(2) 0.0280(2) 0.00771(15) 0.00037(16) 0.00524(16)
O101 0.0479(10) 0.0501(10) 0.0577(11) -0.0011(8) 0.0168(8) 0.0263(8)
O102 0.0327(8) 0.0343(8) 0.0594(10) 0.0158(7) -0.0096(7) 0.0063(6)
O103 0.0698(12) 0.0609(11) 0.0244(7) 0.0018(7) 0.0055(8) 0.0090(9)
O104 0.0398(10) 0.0584(12) 0.0852(15) 0.0371(11) -0.0116(9) -0.0172(9)
O201 0.0402(10) 0.1146(18) 0.0343(8) 0.0096(10) 0.0020(7) 0.0392(11)
O202 0.0388(10) 0.0399(10) 0.131(2) 0.0134(11) -0.0155(11) 0.0138(8)
O203 0.044(2) 0.068(2) 0.0274(16) 0.0090(15) 0.0129(14) 0.0302(18)
O204 0.048(2) 0.042(2) 0.085(3) 0.003(2) 0.023(2) -0.0107(18)
Cl20 0.0219(5) 0.0318(5) 0.0265(9) 0.0003(4) 0.0060(5) 0.0091(4)
O205 0.0402(10) 0.1146(18) 0.0343(8) 0.0096(10) 0.0020(7) 0.0392(11)
O206 0.0388(10) 0.0399(10) 0.131(2) 0.0134(11) -0.0155(11) 0.0138(8)
O207 0.0356(16) 0.0504(18) 0.0539(18) 0.0284(15) 0.0129(14) 0.0020(13)
O208 0.054(2) 0.0408(18) 0.0291(14) -0.0005(13) -0.0190(15) 0.0014(16)
Cl21 0.0230(4) 0.0304(4) 0.0269(7) 0.0101(4) -0.0012(4) 0.0045(3)
N1 0.0226(7) 0.0183(6) 0.0231(6) 0.0038(5) -0.0009(5) 0.0040(5)
C2 0.0317(9) 0.0198(8) 0.0332(9) 0.0043(6) 0.0022(7) 0.0107(7)
C3 0.0321(10) 0.0235(8) 0.0334(9) -0.0044(7) -0.0001(8) 0.0094(7)
N4 0.0332(9) 0.0361(9) 0.0227(7) 0.0002(6) 0.0018(6) 0.0190(7)
C5 0.0589(14) 0.0639(15) 0.0302(10) 0.0212(10) 0.0247(10) 0.0421(13)
C6 0.0564(14) 0.0643(15) 0.0341(10) 0.0274(10) 0.0260(10) 0.0379(12)
N7 0.0426(10) 0.0538(11) 0.0370(9) 0.0264(8) 0.0264(8) 0.0311(9)
C8 0.0438(12) 0.0647(15) 0.0479(12) 0.0362(11) 0.0334(10) 0.0346(12)
C9 0.0334(10) 0.0345(10) 0.0502(12) 0.0220(9) 0.0244(9) 0.0115(8)
N10 0.0237(7) 0.0222(7) 0.0263(7) 0.0055(6) 0.0091(6) 0.0058(6)
C11 0.0236(8) 0.0250(8) 0.0280(8) 0.0055(6) 0.0034(6) 0.0084(7)
C12 0.0251(8) 0.0248(8) 0.0271(8) 0.0088(6) -0.0015(7) 0.0045(7)
C13 0.0266(8) 0.0206(8) 0.0288(8) 0.0071(6) 0.0021(7) 0.0007(6)
C14 0.0195(7) 0.0223(7) 0.0246(7) 0.0073(6) 0.0016(6) -0.0014(6)
C15 0.0201(8) 0.0317(9) 0.0251(8) 0.0108(7) 0.0021(6) -0.0012(7)
C16 0.0179(8) 0.0409(10) 0.0206(7) 0.0068(7) 0.0043(6) -0.0021(7)
C17 0.0254(9) 0.0351(10) 0.0277(8) 0.0032(7) 0.0089(7) 0.0043(7)
C18 0.0264(9) 0.0291(9) 0.0287(8) 0.0069(7) 0.0074(7) 0.0065(7)
C19 0.0221(8) 0.0245(8) 0.0215(7) 0.0065(6) 0.0032(6) 0.0014(6)
N20 0.0194(7) 0.0605(12) 0.0229(7) 0.0085(7) 0.0040(6) 0.0008(7)
O21 0.0378(8) 0.0665(11) 0.0275(7) 0.0215(7) 0.0050(6) 0.0024(8)
O22 0.0434(10) 0.0853(14) 0.0251(7) -0.0023(8) 0.0052(7) 0.0196(9)
O23 0.0428(8) 0.0315(7) 0.0215(6) 0.0092(5) 0.0060(5) 0.0175(6)
C24 0.0430(12) 0.0558(13) 0.0440(11) 0.0294(10) 0.0299(10) 0.0326(11)
C25 0.0300(9) 0.0408(10) 0.0335(9) 0.0181(8) 0.0189(8) 0.0209(8)
C26 0.0245(9) 0.0309(9) 0.0420(10) 0.0129(8) 0.0150(8) 0.0123(7)
C27 0.0241(8) 0.0314(9) 0.0265(8) 0.0057(7) 0.0072(7) 0.0132(7)
C28 0.0288(9) 0.0311(9) 0.0270(8) 0.0098(7) 0.0124(7) 0.0128(7)
C29 0.0266(9) 0.0323(9) 0.0290(8) 0.0059(7) 0.0100(7) 0.0088(7)
C30 0.0280(9) 0.0427(11) 0.0240(8) 0.0075(7) 0.0094(7) 0.0167(8)
N31 0.0279(8) 0.0451(10) 0.0322(8) -0.0005(7) 0.0046(7) 0.0150(8)
O32 0.0355(9) 0.0522(10) 0.0580(11) -0.0063(8) -0.0009(8) 0.0007(8)
O33 0.0488(10) 0.0846(14) 0.0291(8) 0.0171(8) 0.0041(7) 0.0170(10)
O34 0.0432(9) 0.0664(11) 0.0253(7) 0.0084(7) 0.0044(6) 0.0201(8)
O100 0.0317(7) 0.0390(8) 0.0235(6) 0.0080(5) 0.0034(5) 0.0139(6)
O200 0.0341(17) 0.092(3) 0.0331(16) 0.0268(19) -0.0019(13) -0.0078(18)
O300 0.087(3) 0.051(2) 0.0236(14) 0.0110(14) -0.0045(16) -0.024(2)

loop_
_atom_type_symbol
_atom_type_description
_atom_type_scat_dispersion_real
_atom_type_scat_dispersion_imag
_atom_type_scat_source
C C 0.0033 0.0016 'International Tables Vol C Tables 4.2.6.8 and 6.1.1.4'
H H 0.0000 0.0000 'International Tables Vol C Tables 4.2.6.8 and 6.1.1.4'
N N 0.0061 0.0033 'International Tables Vol C Tables 4.2.6.8 and 6.1.1.4'
O O 0.0106 0.0060 'International Tables Vol C Tables 4.2.6.8 and 6.1.1.4'
Cl Cl 0.1484 0.1585 'International Tables Vol C Tables 4.2.6.8 and 6.1.1.4'

loop_
_geom_angle_atom_site_label_1
_geom_angle_atom_site_label_2
_geom_angle_atom_site_label_3
_geom_angle
O104 Cl10 O101 111.92(13)
O104 Cl10 O103 110.09(13)
O101 Cl10 O103 109.62(12)
O104 Cl10 O102 109.60(10)
O101 Cl10 O102 107.78(11)
O103 Cl10 O102 107.71(12)
O204 Cl20 O201 124.3(3)
O204 Cl20 O203 108.0(3)
O201 Cl20 O203 102.77(18)
O204 Cl20 O202 106.1(2)
O201 Cl20 O202 99.64(14)
O203 Cl20 O202 116.7(2)
O205 Cl21 O206 114.76(15)
O205 Cl21 O207 104.18(17)
O206 Cl21 O207 118.7(2)
O205 Cl21 O208 110.6(2)
O206 Cl21 O208 99.49(18)
O207 Cl21 O208 109.0(2)
C2 N1 C12 110.71(14)
C2 N1 C13 109.96(14)
C12 N1 C13 112.08(14)
N1 C2 C3 111.34(14)
N1 C2 H2A 109.4
C3 C2 H2A 109.4
N1 C2 H2B 109.4
C3 C2 H2B 109.4
H2A C2 H2B 108.0
N4 C3 C2 110.38(15)
N4 C3 H3A 109.6
C2 C3 H3A 109.6
N4 C3 H3B 109.6
C2 C3 H3B 109.6
H3A C3 H3B 108.1
C3 N4 C5 113.75(15)
C3 N4 H4A 111.1(16)
C5 N4 H4A 107.0(16)
C3 N4 H4B 109(2)
C5 N4 H4B 110(2)
H4A N4 H4B 106(3)
N4 C5 C6 109.64(17)
N4 C5 H5A 109.7
C6 C5 H5A 109.7
N4 C5 H5B 109.7
C6 C5 H5B 109.7
H5A C5 H5B 108.2
N7 C6 C5 110.87(17)
N7 C6 H6A 109.5
C5 C6 H6A 109.5
N7 C6 H6B 109.5
C5 C6 H6B 109.5
H6A C6 H6B 108.1
C8 N7 C6 111.44(17)
C8 N7 C24 113.4(2)
C6 N7 C24 111.62(17)
N7 C8 C9 111.78(16)
N7 C8 H8A 109.3
C9 C8 H8A 109.3
N7 C8 H8B 109.3
C9 C8 H8B 109.3
H8A C8 H8B 107.9
N10 C9 C8 110.52(18)
N10 C9 H9A 109.5
C8 C9 H9A 109.5
N10 C9 H9B 109.5
C8 C9 H9B 109.5
H9A C9 H9B 108.1
C11 N10 C9 115.23(14)
C11 N10 H1A 111.3(18)
C9 N10 H1A 107.8(18)
C11 N10 H1B 110.4(18)
C9 N10 H1B 107.0(18)
H1A N10 H1B 105(2)
N10 C11 C12 108.84(14)
N10 C11 H11A 109.9
C12 C11 H11A 109.9
N10 C11 H11B 109.9
C12 C11 H11B 109.9
H11A C11 H11B 108.3
N1 C12 C11 110.17(14)
N1 C12 H12A 109.6
C11 C12 H12A 109.6
N1 C12 H12B 109.6
C11 C12 H12B 109.6
H12A C12 H12B 108.1
N1 C13 C14 113.45(14)
N1 C13 H13A 108.9
C14 C13 H13A 108.9
N1 C13 H13B 108.9
C14 C13 H13B 108.9
H13A C13 H13B 107.7
C15 C14 C19 118.38(16)
C15 C14 C13 120.04(15)
C19 C14 C13 121.46(15)
C14 C15 C16 120.22(16)
C14 C15 H15 119.9
C16 C15 H15 119.9
C17 C16 C15 121.78(16)
C17 C16 N20 119.44(18)
C15 C16 N20 118.77(17)
C18 C17 C16 118.62(17)
C18 C17 H17 120.7
C16 C17 H17 120.7
C17 C18 C19 120.39(17)
C17 C18 H18 119.8
C19 C18 H18 119.8
O23 C19 C18 122.47(15)
O23 C19 C14 116.98(15)
C18 C19 C14 120.55(15)
O22 N20 O21 123.04(17)
O22 N20 C16 119.31(19)
O21 N20 C16 117.64(18)
C19 O23 H23 109.1(16)
N7 C24 C25 116.84(15)
N7 C24 H24A 108.1
C25 C24 H24A 108.1
N7 C24 H24B 108.1
C25 C24 H24B 108.1
H24A C24 H24B 107.3
C26 C25 C30 117.98(17)
C26 C25 C24 119.9(2)
C30 C25 C24 122.02(19)
C25 C26 C27 120.26(19)
C25 C26 H26 119.9
C27 C26 H26 119.9
C28 C27 C26 121.91(17)
C28 C27 N31 119.07(17)
C26 C27 N31 119.01(18)
C27 C28 C29 118.63(17)
C27 C28 H28 120.7
C29 C28 H28 120.7
C28 C29 C30 120.11(19)
C28 C29 H29 119.9
C30 C29 H29 119.9
O34 C30 C29 121.3(2)
O34 C30 C25 117.52(18)
C29 C30 C25 121.10(17)
O32 N31 O33 123.20(19)
O32 N31 C27 118.71(19)
O33 N31 C27 118.08(19)
C30 O34 H34 114(2)
H101 O100 H102 100.7(18)

loop_
_geom_bond_atom_site_label_1
_geom_bond_atom_site_label_2
_geom_bond_distance
_geom_bond_site_symmetry_2
Cl10 O104 1.4209(18) .
Cl10 O101 1.4213(16) .
Cl10 O103 1.4308(17) .
Cl10 O102 1.4448(15) .
O201 Cl20 1.443(2) .
O202 Cl20 1.572(2) .
O203 Cl20 1.443(4) .
O204 Cl20 1.427(4) .
O205 Cl21 1.362(2) .
O206 Cl21 1.375(2) .
O207 Cl21 1.426(3) .
O208 Cl21 1.439(3) .
N1 C2 1.470(2) .
N1 C12 1.472(2) .
N1 C13 1.478(2) .
C2 C3 1.519(3) .
C2 H2A 0.9900 .
C2 H2B 0.9900 .
C3 N4 1.496(3) .
C3 H3A 0.9900 .
C3 H3B 0.9900 .
N4 C5 1.498(3) .
N4 H4A 0.92(3) .
N4 H4B 0.84(3) .
C5 C6 1.511(3) .
C5 H5A 0.9900 .
C5 H5B 0.9900 .
C6 N7 1.474(3) .
C6 H6A 0.9900 .
C6 H6B 0.9900 .
N7 C8 1.472(3) .
N7 C24 1.483(2) .
C8 C9 1.509(3) .
C8 H8A 0.9900 .
C8 H8B 0.9900 .
C9 N10 1.497(2) .
C9 H9A 0.9900 .
C9 H9B 0.9900 .
N10 C11 1.488(2) .
N10 H1A 0.84(3) .
N10 H1B 0.81(3) .
C11 C12 1.514(3) .
C11 H11A 0.9900 .
C11 H11B 0.9900 .
C12 H12A 0.9900 .
C12 H12B 0.9900 .
C13 C14 1.501(2) .
C13 H13A 0.9900 .
C13 H13B 0.9900 .
C14 C15 1.383(2) .
C14 C19 1.407(2) .
C15 C16 1.387(3) .
C15 H15 0.9500 .
C16 C17 1.384(3) .
C16 N20 1.447(2) .
C17 C18 1.380(3) .
C17 H17 0.9500 .
C18 C19 1.398(3) .
C18 H18 0.9500 .
C19 O23 1.355(2) .
N20 O22 1.223(3) .
N20 O21 1.247(2) .
O23 H23 0.893(10) .
C24 C25 1.518(3) .
C24 H24A 0.9900 .
C24 H24B 0.9900 .
C25 C26 1.381(3) .
C25 C30 1.403(3) .
C26 C27 1.393(3) .
C26 H26 0.9500 .
C27 C28 1.378(3) .
C27 N31 1.455(2) .
C28 C29 1.378(3) .
C28 H28 0.9500 .
C29 C30 1.402(3) .
C29 H29 0.9500 .
C30 O34 1.351(2) .
N31 O32 1.212(3) .
N31 O33 1.237(3) .
O34 H34 0.879(10) .
O100 H101 0.875(15) .
O100 H102 0.850(16) .
O200 O300 1.187(6) 2_776
O300 O200 1.187(6) 2_776
